data_7015628
loop_
_publ_author_name
'Zhang, Shuanming'
'Pattacini, Roberto'
'Braunstein, Pierre'

_publ_section_title
;
 Chelating or bridging Pd(ii) and Pt(ii) metalloligands from the
 functional phosphine ligand
 N-(diphenylphosphino)-1,3,4-thiadiazol-2-amine. New heterometallic
 Pd(ii)/Pt(ii) and Pt(ii)/Au(i) complexes.
;
_journal_issue 21
_journal_name_full 'Dalton transactions (Cambridge, England : 2003)'
_journal_page_first 5711
_journal_page_last 5719
_journal_paper_doi 10.1039/c0dt01782e
_journal_volume 40
_journal_year 2011
_chemical_formula_moiety 'C28 H22 Cl2 N6 P2 Pd Pt S2, 0.5(C7 H8) '
_chemical_formula_sum 'C31.5 H26 Cl2 N6 P2 Pd Pt S2'
_chemical_formula_weight 987.03
_space_group_IT_number 2
_symmetry_cell_setting triclinic
_symmetry_Int_Tables_number 2
_symmetry_space_group_name_Hall '-P 1'
_symmetry_space_group_name_H-M 'P -1'
_atom_sites_solution_hydrogens geom
_atom_sites_solution_primary direct
_atom_sites_solution_secondary difmap
_audit_creation_method SHELXL-97
_cell_angle_alpha 111.536(1)
_cell_angle_beta 102.871(1)
_cell_angle_gamma 91.897(1)
_cell_formula_units_Z 2
_cell_length_a 9.9144(3)
_cell_length_b 13.1141(3)
_cell_length_c 13.9616(3)
_cell_measurement_reflns_used 4556
_cell_measurement_temperature 173(2)
_cell_measurement_theta_max 27.485
_cell_measurement_theta_min 0.407
_cell_volume 1632.85(7)
_computing_cell_refinement 'HKL Scalepack (Otwinowski & Minor 1997)'
_computing_data_reduction 'HKL Denzo and Scalepack (Otwinowski & Minor 1997)'
_computing_molecular_graphics ORTEP-3
_computing_publication_material PLATON
_computing_structure_refinement 'SHELXL-97 (Sheldrick, 1997)'
_computing_structure_solution 'SHELXS-97 (Sheldrick, 1997)'
_diffrn_ambient_temperature 173(2)
_diffrn_detector_area_resol_mean 9
_diffrn_measured_fraction_theta_full 0.995
_diffrn_measured_fraction_theta_max 0.995
_diffrn_measurement_device_type KappaCCD
_diffrn_measurement_method CCD
_diffrn_radiation_monochromator graphite
_diffrn_radiation_probe x-ray
_diffrn_radiation_type MoK\a
_diffrn_radiation_wavelength 0.71073
_diffrn_reflns_av_R_equivalents 0.0376
_diffrn_reflns_av_sigmaI/netI 0.0935
_diffrn_reflns_limit_h_max 12
_diffrn_reflns_limit_h_min -11
_diffrn_reflns_limit_k_max 17
_diffrn_reflns_limit_k_min -16
_diffrn_reflns_limit_l_max 18
_diffrn_reflns_limit_l_min -17
_diffrn_reflns_number 11407
_diffrn_reflns_theta_full 27.56
_diffrn_reflns_theta_max 27.56
_diffrn_reflns_theta_min 2.12
_diffrn_source 'fine-focus sealed tube'
_exptl_absorpt_coefficient_mu 5.254
_exptl_absorpt_correction_T_max 0.56
_exptl_absorpt_correction_T_min 0.44
_exptl_absorpt_correction_type multi-scan
_exptl_absorpt_process_details
;
[c.f. r.h. blessing, acta cryst. (1995), a51, 33-38]
;
_exptl_crystal_colour yellow
_exptl_crystal_density_diffrn 2.008
_exptl_crystal_density_method 'not measured'
_exptl_crystal_description prism
_exptl_crystal_F_000 954
_exptl_crystal_size_max 0.15
_exptl_crystal_size_mid 0.1
_exptl_crystal_size_min 0.1
_refine_diff_density_max 3.083
_refine_diff_density_min -2.195
_refine_diff_density_rms 0.228
_refine_ls_extinction_method none
_refine_ls_goodness_of_fit_ref 1.022
_refine_ls_hydrogen_treatment constr
_refine_ls_matrix_type full
_refine_ls_number_parameters 431
_refine_ls_number_reflns 7496
_refine_ls_number_restraints 72
_refine_ls_restrained_S_all 1.019
_refine_ls_R_factor_all 0.0942
_refine_ls_R_factor_gt 0.0482
_refine_ls_shift/su_max 0.001
_refine_ls_shift/su_mean 0.000
_refine_ls_structure_factor_coef Fsqd
_refine_ls_weighting_details 'calc w=1/[\s^2^(Fo^2^)+(0.0518P)^2^+0.0000P] where P=(Fo^2^+2Fc^2^)/3'
_refine_ls_weighting_scheme calc
_refine_ls_wR_factor_gt 0.0967
_refine_ls_wR_factor_ref 0.1148
_reflns_number_gt 5068
_reflns_number_total 7496
_reflns_threshold_expression >2sigma(I)
_cod_data_source_file c0dt01782e.txt
_cod_data_source_block compound4b
_cod_original_formula_sum 'C31.50 H26 Cl2 N6 P2 Pd Pt S2'
_cod_database_code 7015628

loop_
_symmetry_equiv_pos_as_xyz
'x, y, z'
'-x, -y, -z'

loop_
_atom_site_label
_atom_site_type_symbol
_atom_site_fract_x
_atom_site_fract_y
_atom_site_fract_z
_atom_site_U_iso_or_equiv
_atom_site_adp_type
_atom_site_occupancy
_atom_site_symmetry_multiplicity
_atom_site_calc_flag
_atom_site_refinement_flags
_atom_site_disorder_assembly
_atom_site_disorder_group
Pd1 Pd 0.79034(5) 0.27119(4) 0.26407(4) 0.01965(14) Uani 1 1 d . . .
Pt1 Pt 0.70589(3) 0.45812(2) 0.09865(2) 0.02544(10) Uani 1 1 d . . .
P1 P 0.9805(2) 0.18318(15) 0.28579(14) 0.0249(4) Uani 1 1 d . . .
P2 P 0.6767(2) 0.24808(16) 0.38018(14) 0.0259(4) Uani 1 1 d . . .
N1 N 1.0493(6) 0.1809(5) 0.1869(4) 0.0275(14) Uani 1 1 d . . .
N2 N 0.8756(6) 0.2899(5) 0.1474(4) 0.0240(14) Uani 1 1 d . . .
N3 N 0.8292(6) 0.3338(5) 0.0719(4) 0.0261(14) Uani 1 1 d . . .
N4 N 0.5213(7) 0.2879(5) 0.3466(5) 0.0343(16) Uani 1 1 d . . .
N5 N 0.6150(6) 0.3447(5) 0.2286(4) 0.0266(14) Uani 1 1 d . . .
N6 N 0.5714(6) 0.3830(4) 0.1506(4) 0.0216(13) Uani 1 1 d . . .
Cl1 Cl 0.8433(2) 0.54757(16) 0.03570(15) 0.0349(5) Uani 1 1 d . . .
Cl2 Cl 0.5830(2) 0.60668(14) 0.13463(14) 0.0312(4) Uani 1 1 d . . .
S1 S 1.0224(2) 0.22552(17) 0.01115(14) 0.0339(5) Uani 1 1 d . . .
S2 S 0.3529(2) 0.35184(18) 0.20461(16) 0.0365(5) Uani 1 1 d . . .
C1 C 0.9819(8) 0.2308(6) 0.1284(5) 0.0266(17) Uani 1 1 d . . .
C2 C 0.8941(8) 0.3073(6) -0.0019(6) 0.0323(19) Uani 1 1 d . . .
H2 H 0.8726 0.3312 -0.0594 0.039 Uiso 1 1 calc R . .
C3 C 1.1120(8) 0.2556(6) 0.4085(5) 0.0254(16) Uani 1 1 d . . .
C4 C 1.2021(8) 0.3420(6) 0.4140(6) 0.0324(18) Uani 1 1 d . . .
H4 H 1.1961 0.3595 0.3530 0.039 Uiso 1 1 calc R . .
C5 C 1.2992(9) 0.4020(7) 0.5065(6) 0.039(2) Uani 1 1 d . . .
H5 H 1.3614 0.4604 0.5093 0.047 Uiso 1 1 calc R . .
C6 C 1.3076(8) 0.3783(6) 0.5957(6) 0.037(2) Uani 1 1 d . . .
H6 H 1.3757 0.4198 0.6598 0.044 Uiso 1 1 calc R . .
C7 C 1.2181(9) 0.2954(6) 0.5919(6) 0.036(2) Uani 1 1 d . . .
H7 H 1.2233 0.2803 0.6541 0.043 Uiso 1 1 calc R . .
C8 C 1.1194(8) 0.2325(6) 0.4988(6) 0.0339(19) Uani 1 1 d . . .
H8 H 1.0577 0.1743 0.4968 0.041 Uiso 1 1 calc R . .
C9 C 0.9635(8) 0.0407(6) 0.2717(5) 0.0297(18) Uani 1 1 d . . .
C10 C 1.0862(9) -0.0047(7) 0.2985(6) 0.041(2) Uani 1 1 d . . .
H10 H 1.1741 0.0400 0.3268 0.049 Uiso 1 1 calc R . .
C11 C 1.0768(11) -0.1159(7) 0.2831(6) 0.046(2) Uani 1 1 d . . .
H11 H 1.1589 -0.1471 0.3015 0.055 Uiso 1 1 calc R . .
C12 C 0.9514(12) -0.1803(7) 0.2419(7) 0.051(3) Uani 1 1 d . . .
H12 H 0.9462 -0.2557 0.2332 0.061 Uiso 1 1 calc R . .
C13 C 0.8315(11) -0.1369(7) 0.2124(6) 0.049(2) Uani 1 1 d . . .
H13 H 0.7443 -0.1825 0.1818 0.058 Uiso 1 1 calc R . .
C14 C 0.8399(9) -0.0254(6) 0.2279(6) 0.039(2) Uani 1 1 d . . .
H14 H 0.7576 0.0047 0.2075 0.047 Uiso 1 1 calc R . .
C15 C 0.5103(8) 0.3245(6) 0.2696(5) 0.0276(17) Uani 1 1 d . . .
C16 C 0.4412(9) 0.3928(6) 0.1294(6) 0.036(2) Uani 1 1 d . . .
H16 H 0.3978 0.4199 0.0773 0.043 Uiso 1 1 calc R . .
C17 C 0.7510(8) 0.3264(6) 0.5204(5) 0.0264(17) Uani 1 1 d . . .
C18 C 0.6759(9) 0.3205(6) 0.5926(6) 0.037(2) Uani 1 1 d . . .
H18 H 0.5866 0.2780 0.5669 0.045 Uiso 1 1 calc R . .
C19 C 0.7309(11) 0.3763(7) 0.7011(7) 0.051(3) Uani 1 1 d . . .
H19 H 0.6786 0.3737 0.7497 0.061 Uiso 1 1 calc R . .
C20 C 0.8627(10) 0.4357(7) 0.7384(6) 0.050(3) Uani 1 1 d . . .
H20 H 0.9022 0.4717 0.8128 0.060 Uiso 1 1 calc R . .
C21 C 0.9370(10) 0.4430(7) 0.6681(6) 0.047(3) Uani 1 1 d . . .
H21 H 1.0265 0.4852 0.6938 0.057 Uiso 1 1 calc R . .
C22 C 0.8799(9) 0.3878(6) 0.5595(6) 0.039(2) Uani 1 1 d . . .
H22 H 0.9313 0.3928 0.5112 0.047 Uiso 1 1 calc R . .
C23 C 0.6297(8) 0.1114(6) 0.3739(5) 0.0301(18) Uani 1 1 d . . .
C24 C 0.7092(9) 0.0690(6) 0.4426(6) 0.038(2) Uani 1 1 d . . .
H24 H 0.7894 0.1125 0.4955 0.045 Uiso 1 1 calc R . .
C25 C 0.6702(11) -0.0370(7) 0.4329(7) 0.049(2) Uani 1 1 d . . .
H25 H 0.7227 -0.0656 0.4809 0.059 Uiso 1 1 calc R . .
C26 C 0.5571(11) -0.1016(8) 0.3551(7) 0.054(3) Uani 1 1 d . . .
H26 H 0.5334 -0.1754 0.3478 0.065 Uiso 1 1 calc R . .
C27 C 0.4785(10) -0.0601(7) 0.2883(7) 0.055(3) Uani 1 1 d . . .
H27 H 0.3990 -0.1043 0.2351 0.066 Uiso 1 1 calc R . .
C28 C 0.5151(9) 0.0475(7) 0.2980(6) 0.044(2) Uani 1 1 d . . .
H28 H 0.4599 0.0766 0.2516 0.053 Uiso 1 1 calc R . .
C29 C 0.6660(14) 0.010(2) -0.0273(14) 0.085(7) Uani 0.50 1 d PGU A -1
H29 H 0.7559 0.0136 -0.0401 0.102 Uiso 0.50 1 calc PR A -1
C30 C 0.590(2) 0.0990(19) -0.0189(13) 0.081(6) Uani 0.50 1 d PGU A -1
H30 H 0.6274 0.1626 -0.0260 0.097 Uiso 0.50 1 calc PR A -1
C31 C 0.458(2) 0.0944(14) -0.0001(13) 0.064(5) Uani 0.50 1 d PGU A -1
H31 H 0.4060 0.1549 0.0056 0.077 Uiso 0.50 1 calc PR A -1
C32 C 0.4030(13) 0.0014(16) 0.0104(13) 0.058(5) Uani 0.50 1 d PGU A -1
C33 C 0.4793(18) -0.0871(14) 0.0020(13) 0.064(5) Uani 0.50 1 d PGU A -1
H33 H 0.4416 -0.1507 0.0092 0.077 Uiso 0.50 1 calc PR A -1
C34 C 0.6109(18) -0.0826(19) -0.0168(14) 0.083(6) Uani 0.50 1 d PGU A -1
H34 H 0.6630 -0.1431 -0.0225 0.099 Uiso 0.50 1 calc PR A -1
C35 C 0.265(3) 0.005(2) 0.0389(17) 0.079(8) Uani 0.50 1 d P A -1
H35A H 0.2616 0.0783 0.0908 0.118 Uiso 0.50 1 calc PR A -1
H35B H 0.2545 -0.0505 0.0697 0.118 Uiso 0.50 1 calc PR A -1
H35C H 0.1893 -0.0121 -0.0253 0.118 Uiso 0.50 1 calc PR A -1

loop_
_atom_site_aniso_label
_atom_site_aniso_U_11
_atom_site_aniso_U_22
_atom_site_aniso_U_33
_atom_site_aniso_U_23
_atom_site_aniso_U_13
_atom_site_aniso_U_12
Pd1 0.0192(3) 0.0235(3) 0.0195(3) 0.0120(2) 0.0045(2) 0.0035(2)
Pt1 0.02433(17) 0.02937(17) 0.02560(16) 0.01584(13) 0.00319(12) 0.00211(12)
P1 0.0240(11) 0.0302(11) 0.0252(9) 0.0157(8) 0.0059(8) 0.0069(8)
P2 0.0266(11) 0.0305(11) 0.0254(9) 0.0155(8) 0.0072(8) 0.0054(8)
N1 0.029(4) 0.038(4) 0.027(3) 0.019(3) 0.017(3) 0.012(3)
N2 0.025(4) 0.030(3) 0.023(3) 0.016(3) 0.006(3) 0.007(3)
N3 0.026(4) 0.036(4) 0.023(3) 0.020(3) 0.002(3) 0.008(3)
N4 0.030(4) 0.045(4) 0.040(4) 0.026(3) 0.013(3) 0.011(3)
N5 0.026(4) 0.031(3) 0.026(3) 0.016(3) 0.003(3) 0.005(3)
N6 0.019(3) 0.025(3) 0.025(3) 0.013(3) 0.005(2) 0.003(2)
Cl1 0.0295(11) 0.0407(11) 0.0457(11) 0.0292(9) 0.0099(9) 0.0021(9)
Cl2 0.0341(11) 0.0284(10) 0.0323(9) 0.0143(8) 0.0061(8) 0.0056(8)
S1 0.0393(13) 0.0442(12) 0.0306(10) 0.0226(9) 0.0175(9) 0.0140(10)
S2 0.0243(11) 0.0513(13) 0.0464(11) 0.0319(10) 0.0103(9) 0.0088(9)
C1 0.022(4) 0.036(4) 0.023(3) 0.013(3) 0.007(3) 0.001(3)
C2 0.035(5) 0.043(5) 0.030(4) 0.024(4) 0.012(4) 0.004(4)
C3 0.022(4) 0.028(4) 0.031(4) 0.011(3) 0.015(3) 0.012(3)
C4 0.034(5) 0.036(4) 0.033(4) 0.019(4) 0.009(4) 0.000(4)
C5 0.036(5) 0.036(5) 0.044(5) 0.014(4) 0.008(4) -0.004(4)
C6 0.027(5) 0.040(5) 0.035(4) 0.009(4) 0.000(4) 0.006(4)
C7 0.038(5) 0.042(5) 0.028(4) 0.017(4) 0.005(4) 0.000(4)
C8 0.026(4) 0.036(4) 0.038(4) 0.018(4) 0.000(4) -0.006(3)
C9 0.039(5) 0.030(4) 0.027(4) 0.016(3) 0.012(3) 0.010(4)
C10 0.047(6) 0.041(5) 0.032(4) 0.016(4) 0.002(4) 0.013(4)
C11 0.065(7) 0.034(5) 0.044(5) 0.019(4) 0.013(5) 0.021(5)
C12 0.095(9) 0.029(5) 0.042(5) 0.019(4) 0.035(5) 0.010(5)
C13 0.061(7) 0.048(6) 0.032(4) 0.004(4) 0.022(4) -0.009(5)
C14 0.044(6) 0.035(5) 0.038(4) 0.017(4) 0.004(4) -0.006(4)
C15 0.028(4) 0.028(4) 0.026(4) 0.010(3) 0.004(3) 0.005(3)
C16 0.033(5) 0.041(5) 0.055(5) 0.036(4) 0.021(4) 0.018(4)
C17 0.032(5) 0.025(4) 0.029(4) 0.013(3) 0.016(3) 0.010(3)
C18 0.045(5) 0.035(5) 0.036(4) 0.016(4) 0.014(4) 0.011(4)
C19 0.073(8) 0.053(6) 0.039(5) 0.025(5) 0.023(5) 0.019(5)
C20 0.055(7) 0.051(6) 0.029(4) 0.008(4) -0.009(4) 0.020(5)
C21 0.054(6) 0.043(5) 0.027(4) -0.002(4) 0.000(4) 0.019(5)
C22 0.043(5) 0.037(5) 0.037(4) 0.012(4) 0.013(4) 0.010(4)
C23 0.036(5) 0.041(5) 0.022(3) 0.015(3) 0.018(3) 0.007(4)
C24 0.044(5) 0.031(4) 0.039(4) 0.017(4) 0.006(4) 0.004(4)
C25 0.067(7) 0.044(5) 0.043(5) 0.026(4) 0.013(5) 0.006(5)
C26 0.072(8) 0.048(6) 0.058(6) 0.028(5) 0.033(5) 0.005(5)
C27 0.046(6) 0.047(6) 0.064(6) 0.022(5) -0.002(5) -0.008(5)
C28 0.042(6) 0.047(5) 0.046(5) 0.027(4) 0.000(4) -0.001(4)
C29 0.080(15) 0.096(10) 0.045(8) -0.009(8) 0.011(10) -0.011(10)
C30 0.080(14) 0.090(9) 0.048(8) 0.001(8) 0.014(9) -0.024(10)
C31 0.066(14) 0.073(8) 0.038(7) 0.004(7) 0.018(8) -0.022(9)
C32 0.061(13) 0.070(8) 0.032(7) 0.007(7) 0.011(8) -0.007(9)
C33 0.065(14) 0.072(8) 0.036(7) -0.001(7) 0.011(8) -0.002(9)
C34 0.078(14) 0.090(9) 0.045(8) -0.010(8) 0.012(9) -0.004(10)
C35 0.09(2) 0.11(2) 0.040(11) 0.030(12) 0.006(12) 0.028(16)

loop_
_atom_type_symbol
_atom_type_description
_atom_type_scat_dispersion_real
_atom_type_scat_dispersion_imag
_atom_type_scat_source
Pd Pd -0.9988 1.0072 'International Tables Vol C Tables 4.2.6.8 and 6.1.1.4'
Pt Pt -1.7033 8.3905 'International Tables Vol C Tables 4.2.6.8 and 6.1.1.4'
P P 0.1023 0.0942 'International Tables Vol C Tables 4.2.6.8 and 6.1.1.4'
N N 0.0061 0.0033 'International Tables Vol C Tables 4.2.6.8 and 6.1.1.4'
Cl Cl 0.1484 0.1585 'International Tables Vol C Tables 4.2.6.8 and 6.1.1.4'
S S 0.1246 0.1234 'International Tables Vol C Tables 4.2.6.8 and 6.1.1.4'
C C 0.0033 0.0016 'International Tables Vol C Tables 4.2.6.8 and 6.1.1.4'
H H 0.0000 0.0000 'International Tables Vol C Tables 4.2.6.8 and 6.1.1.4'

loop_
_geom_angle_atom_site_label_1
_geom_angle_atom_site_label_2
_geom_angle_atom_site_label_3
_geom_angle
_geom_angle_site_symmetry_1
_geom_angle_site_symmetry_3
_geom_angle_publ_flag
N5 Pd1 N2 94.7(2) . . ?
N5 Pd1 P1 174.46(16) . . ?
N2 Pd1 P1 80.91(16) . . ?
N5 Pd1 P2 80.72(18) . . ?
N2 Pd1 P2 174.42(16) . . ?
P1 Pd1 P2 103.42(7) . . ?
N6 Pt1 N3 94.7(2) . . ?
N6 Pt1 Cl1 175.90(15) . . ?
N3 Pt1 Cl1 88.82(18) . . ?
N6 Pt1 Cl2 88.46(16) . . ?
N3 Pt1 Cl2 175.63(17) . . ?
Cl1 Pt1 Cl2 88.19(7) . . ?
N1 P1 C9 103.9(3) . . ?
N1 P1 C3 107.1(3) . . ?
C9 P1 C3 105.7(3) . . ?
N1 P1 Pd1 103.6(2) . . ?
C9 P1 Pd1 121.1(3) . . ?
C3 P1 Pd1 114.3(2) . . ?
N4 P2 C23 102.1(4) . . ?
N4 P2 C17 107.9(3) . . ?
C23 P2 C17 103.4(3) . . ?
N4 P2 Pd1 103.7(2) . . ?
C23 P2 Pd1 120.3(2) . . ?
C17 P2 Pd1 117.8(3) . . ?
C1 N1 P1 113.8(5) . . ?
C1 N2 N3 112.4(6) . . ?
C1 N2 Pd1 114.0(4) . . ?
N3 N2 Pd1 132.3(5) . . ?
C2 N3 N2 113.4(6) . . ?
C2 N3 Pt1 123.8(5) . . ?
N2 N3 Pt1 121.1(4) . . ?
C15 N4 P2 113.1(6) . . ?
N6 N5 C15 112.5(5) . . ?
N6 N5 Pd1 130.7(5) . . ?
C15 N5 Pd1 114.0(4) . . ?
C16 N6 N5 115.1(6) . . ?
C16 N6 Pt1 120.5(5) . . ?
N5 N6 Pt1 122.5(4) . . ?
C2 S1 C1 87.9(4) . . ?
C16 S2 C15 88.6(4) . . ?
N1 C1 N2 126.6(7) . . ?
N1 C1 S1 122.0(6) . . ?
N2 C1 S1 111.4(5) . . ?
N3 C2 S1 114.9(5) . . ?
N3 C2 H2 122.5 . . ?
S1 C2 H2 122.5 . . ?
C4 C3 C8 119.3(7) . . ?
C4 C3 P1 118.4(5) . . ?
C8 C3 P1 122.2(6) . . ?
C5 C4 C3 120.4(7) . . ?
C5 C4 H4 119.8 . . ?
C3 C4 H4 119.8 . . ?
C4 C5 C6 120.3(8) . . ?
C4 C5 H5 119.9 . . ?
C6 C5 H5 119.9 . . ?
C7 C6 C5 119.9(7) . . ?
C7 C6 H6 120.1 . . ?
C5 C6 H6 120.1 . . ?
C6 C7 C8 121.1(7) . . ?
C6 C7 H7 119.4 . . ?
C8 C7 H7 119.4 . . ?
C7 C8 C3 119.0(7) . . ?
C7 C8 H8 120.5 . . ?
C3 C8 H8 120.5 . . ?
C14 C9 C10 119.5(7) . . ?
C14 C9 P1 122.4(6) . . ?
C10 C9 P1 117.8(6) . . ?
C11 C10 C9 119.0(8) . . ?
C11 C10 H10 120.5 . . ?
C9 C10 H10 120.5 . . ?
C12 C11 C10 120.6(8) . . ?
C12 C11 H11 119.7 . . ?
C10 C11 H11 119.7 . . ?
C11 C12 C13 120.5(8) . . ?
C11 C12 H12 119.8 . . ?
C13 C12 H12 119.8 . . ?
C12 C13 C14 119.3(9) . . ?
C12 C13 H13 120.4 . . ?
C14 C13 H13 120.4 . . ?
C9 C14 C13 121.0(8) . . ?
C9 C14 H14 119.5 . . ?
C13 C14 H14 119.5 . . ?
N4 C15 N5 126.3(6) . . ?
N4 C15 S2 123.1(6) . . ?
N5 C15 S2 110.6(5) . . ?
N6 C16 S2 113.2(5) . . ?
N6 C16 H16 123.4 . . ?
S2 C16 H16 123.4 . . ?
C22 C17 C18 118.6(7) . . ?
C22 C17 P2 122.9(6) . . ?
C18 C17 P2 118.5(6) . . ?
C19 C18 C17 120.5(9) . . ?
C19 C18 H18 119.7 . . ?
C17 C18 H18 119.7 . . ?
C20 C19 C18 119.6(9) . . ?
C20 C19 H19 120.2 . . ?
C18 C19 H19 120.2 . . ?
C21 C20 C19 120.4(8) . . ?
C21 C20 H20 119.8 . . ?
C19 C20 H20 119.8 . . ?
C20 C21 C22 119.4(9) . . ?
C20 C21 H21 120.3 . . ?
C22 C21 H21 120.3 . . ?
C17 C22 C21 121.5(9) . . ?
C17 C22 H22 119.3 . . ?
C21 C22 H22 119.3 . . ?
C28 C23 C24 119.6(7) . . ?
C28 C23 P2 118.8(6) . . ?
C24 C23 P2 121.6(6) . . ?
C25 C24 C23 119.2(8) . . ?
C25 C24 H24 120.4 . . ?
C23 C24 H24 120.4 . . ?
C26 C25 C24 121.0(8) . . ?
C26 C25 H25 119.5 . . ?
C24 C25 H25 119.5 . . ?
C27 C26 C25 119.9(9) . . ?
C27 C26 H26 120.1 . . ?
C25 C26 H26 120.1 . . ?
C26 C27 C28 119.9(9) . . ?
C26 C27 H27 120.1 . . ?
C28 C27 H27 120.1 . . ?
C23 C28 C27 120.4(7) . . ?
C23 C28 H28 119.8 . . ?
C27 C28 H28 119.8 . . ?
C30 C29 C34 120.0 . . ?
C30 C29 H29 120.0 . . ?
C34 C29 H29 120.0 . . ?
C31 C30 C29 120.0 . . ?
C31 C30 H30 120.0 . . ?
C29 C30 H30 120.0 . . ?
C32 C31 C30 120.0 . . ?
C32 C31 H31 120.0 . . ?
C30 C31 H31 120.0 . . ?
C31 C32 C33 120.0 . . ?
C31 C32 C35 117.6(17) . . ?
C33 C32 C35 122.2(17) . . ?
C34 C33 C32 120.0 . . ?
C34 C33 H33 120.0 . . ?
C32 C33 H33 120.0 . . ?
C33 C34 C29 120.0 . . ?
C33 C34 H34 120.0 . . ?
C29 C34 H34 120.0 . . ?

loop_
_geom_bond_atom_site_label_1
_geom_bond_atom_site_label_2
_geom_bond_distance
_geom_bond_site_symmetry_2
_geom_bond_publ_flag
Pd1 N5 2.068(5) . ?
Pd1 N2 2.079(6) . ?
Pd1 P1 2.2639(19) . ?
Pd1 P2 2.267(2) . ?
Pt1 N6 2.036(6) . ?
Pt1 N3 2.045(6) . ?
Pt1 Cl1 2.278(2) . ?
Pt1 Cl2 2.2900(18) . ?
P1 N1 1.662(6) . ?
P1 C9 1.804(7) . ?
P1 C3 1.807(7) . ?
P2 N4 1.666(6) . ?
P2 C23 1.803(8) . ?
P2 C17 1.805(7) . ?
N1 C1 1.311(8) . ?
N2 C1 1.345(9) . ?
N2 N3 1.379(7) . ?
N3 C2 1.281(9) . ?
N4 C15 1.315(9) . ?
N5 N6 1.352(7) . ?
N5 C15 1.355(10) . ?
N6 C16 1.280(9) . ?
S1 C2 1.712(8) . ?
S1 C1 1.748(7) . ?
S2 C16 1.718(8) . ?
S2 C15 1.741(7) . ?
C2 H2 0.9500 . ?
C3 C4 1.388(10) . ?
C3 C8 1.389(10) . ?
C4 C5 1.365(10) . ?
C4 H4 0.9500 . ?
C5 C6 1.377(11) . ?
C5 H5 0.9500 . ?
C6 C7 1.357(11) . ?
C6 H6 0.9500 . ?
C7 C8 1.386(10) . ?
C7 H7 0.9500 . ?
C8 H8 0.9500 . ?
C9 C14 1.354(11) . ?
C9 C10 1.408(10) . ?
C10 C11 1.390(11) . ?
C10 H10 0.9500 . ?
C11 C12 1.358(13) . ?
C11 H11 0.9500 . ?
C12 C13 1.380(13) . ?
C12 H12 0.9500 . ?
C13 C14 1.394(11) . ?
C13 H13 0.9500 . ?
C14 H14 0.9500 . ?
C16 H16 0.9500 . ?
C17 C22 1.371(11) . ?
C17 C18 1.402(11) . ?
C18 C19 1.385(11) . ?
C18 H18 0.9500 . ?
C19 C20 1.385(13) . ?
C19 H19 0.9500 . ?
C20 C21 1.378(13) . ?
C20 H20 0.9500 . ?
C21 C22 1.389(10) . ?
C21 H21 0.9500 . ?
C22 H22 0.9500 . ?
C23 C28 1.365(11) . ?
C23 C24 1.390(9) . ?
C24 C25 1.379(11) . ?
C24 H24 0.9500 . ?
C25 C26 1.369(12) . ?
C25 H25 0.9500 . ?
C26 C27 1.361(11) . ?
C26 H26 0.9500 . ?
C27 C28 1.394(11) . ?
C27 H27 0.9500 . ?
C28 H28 0.9500 . ?
C29 C30 1.3900 . ?
C29 C34 1.3900 . ?
C29 H29 0.9500 . ?
C30 C31 1.3900 . ?
C30 H30 0.9500 . ?
C31 C32 1.3900 . ?
C31 H31 0.9500 . ?
C32 C33 1.3900 . ?
C32 C35 1.50(3) . ?
C33 C34 1.3900 . ?
C33 H33 0.9500 . ?
C34 H34 0.9500 . ?
C35 H35A 0.9800 . ?
C35 H35B 0.9800 . ?
C35 H35C 0.9800 . ?
